data_7200660
loop_
_publ_author_name
'Jeong, Kyung Seok'
'Lee, Bohyung'
'Kim, Jaheon'
'Jeong, Nakcheol'

_publ_section_title
;
 Guest-dependent self-assembly of (R,R)-2,3-diphenylsuccinic
 acids&#x2009;:&#x2009; formation of a cyclotetrameric chiral square
;
_journal_issue 4
_journal_name_full CrystEngComm
_journal_page_first 549
_journal_paper_doi 10.1039/b819756c
_journal_volume 11
_journal_year 2009
_chemical_formula_sum 'C20 H24 O5'
_chemical_formula_weight 344.39
_chemical_name_systematic
;
?
;
_space_group_IT_number 2
_symmetry_cell_setting triclinic
_symmetry_space_group_name_Hall '-P 1'
_symmetry_space_group_name_H-M 'P -1'
_atom_sites_solution_hydrogens geom
_atom_sites_solution_primary direct
_atom_sites_solution_secondary difmap
_audit_creation_method SHELXL-97
_cell_angle_alpha 91.369(2)
_cell_angle_beta 94.8330(10)
_cell_angle_gamma 101.759(2)
_cell_formula_units_Z 4
_cell_length_a 9.4617(7)
_cell_length_b 10.3642(8)
_cell_length_c 19.7932(15)
_cell_measurement_reflns_used 4065
_cell_measurement_temperature 173(2)
_cell_measurement_theta_max 26.3
_cell_measurement_theta_min 2.2
_cell_volume 1891.8(2)
_computing_cell_refinement 'Bruker SAINT'
_computing_data_collection 'Bruker SMART'
_computing_data_reduction 'Bruker SAINT'
_computing_molecular_graphics 'Bruker XP'
_computing_publication_material 'Bruker XCIF'
_computing_structure_refinement 'SHELXL-97 (Sheldrick, 1997)'
_computing_structure_solution 'SHELXS-97 (Sheldrick, 1990)'
_diffrn_ambient_temperature 173(2)
_diffrn_measured_fraction_theta_full 0.966
_diffrn_measured_fraction_theta_max 0.966
_diffrn_measurement_device_type 'Bruker SMART CCD'
_diffrn_radiation_monochromator graphite
_diffrn_radiation_source 'fine-focus sealed tube'
_diffrn_radiation_type MoK\a
_diffrn_radiation_wavelength 0.71073
_diffrn_reflns_av_R_equivalents 0.0236
_diffrn_reflns_av_sigmaI/netI 0.0656
_diffrn_reflns_limit_h_max 11
_diffrn_reflns_limit_h_min -11
_diffrn_reflns_limit_k_max 10
_diffrn_reflns_limit_k_min -12
_diffrn_reflns_limit_l_max 24
_diffrn_reflns_limit_l_min -24
_diffrn_reflns_number 10669
_diffrn_reflns_theta_full 26.37
_diffrn_reflns_theta_max 26.37
_diffrn_reflns_theta_min 2.01
_exptl_absorpt_coefficient_mu 0.086
_exptl_absorpt_correction_T_min
;
Ratio of minimum to maximum apparent transmission: 0.809662
;
_exptl_absorpt_correction_type SADABS
_exptl_crystal_colour colorless
_exptl_crystal_density_diffrn 1.209
_exptl_crystal_density_method 'not measured'
_exptl_crystal_description block
_exptl_crystal_F_000 736
_exptl_crystal_size_max 0.38
_exptl_crystal_size_mid 0.34
_exptl_crystal_size_min 0.20
_refine_diff_density_max 0.679
_refine_diff_density_min -0.253
_refine_diff_density_rms 0.047
_refine_ls_extinction_method none
_refine_ls_goodness_of_fit_ref 1.069
_refine_ls_hydrogen_treatment mixed
_refine_ls_matrix_type full
_refine_ls_number_parameters 482
_refine_ls_number_reflns 7475
_refine_ls_number_restraints 2
_refine_ls_restrained_S_all 1.069
_refine_ls_R_factor_all 0.1154
_refine_ls_R_factor_gt 0.0608
_refine_ls_shift/su_max 0.010
_refine_ls_shift/su_mean 0.000
_refine_ls_structure_factor_coef Fsqd
_refine_ls_weighting_details 'calc w=1/[\s^2^(Fo^2^)+(0.0681P)^2^+0.5676P] where P=(Fo^2^+2Fc^2^)/3'
_refine_ls_weighting_scheme calc
_refine_ls_wR_factor_gt 0.1377
_refine_ls_wR_factor_ref 0.1638
_reflns_number_gt 4533
_reflns_number_total 7475
_reflns_threshold_expression >2sigma(I)
_cod_data_source_file b819756c.txt
_cod_data_source_block xtal1
_cod_original_sg_symbol_H-M P(-1)
_cod_database_code 7200660

loop_
_symmetry_equiv_pos_as_xyz
'x, y, z'
'-x, -y, -z'

loop_
_atom_site_label
_atom_site_type_symbol
_atom_site_fract_x
_atom_site_fract_y
_atom_site_fract_z
_atom_site_U_iso_or_equiv
_atom_site_adp_type
_atom_site_occupancy
_atom_site_symmetry_multiplicity
_atom_site_calc_flag
_atom_site_refinement_flags
_atom_site_disorder_assembly
_atom_site_disorder_group
O1 O 1.0155(2) 0.66319(17) 0.49520(9) 0.0370(5) Uani 1 1 d . . .
O2 O 0.9309(2) 0.50988(19) 0.41286(10) 0.0394(5) Uani 1 1 d . . .
H2O H 0.949(3) 0.463(3) 0.4465(16) 0.047 Uiso 1 1 d . . .
O3 O 0.7943(2) 0.90602(19) 0.51505(9) 0.0413(5) Uani 1 1 d . . .
O4 O 0.7012(2) 0.71476(19) 0.45762(10) 0.0396(5) Uani 1 1 d . . .
H4O H 0.648(3) 0.704(3) 0.4888(16) 0.048 Uiso 1 1 d . . .
O5 O 0.4621(2) 0.66520(19) 0.02406(9) 0.0426(5) Uani 1 1 d . . .
O6 O 0.4982(3) 0.7909(2) 0.11968(10) 0.0517(6) Uani 1 1 d . . .
H6O H 0.543(4) 0.844(3) 0.0925(17) 0.062 Uiso 1 1 d . . .
O7 O 0.1358(2) 0.4030(2) -0.00843(10) 0.0437(5) Uani 1 1 d . . .
H7O H 0.062(4) 0.430(3) -0.0275(16) 0.052 Uiso 1 1 d . . .
O8 O 0.1125(2) 0.5564(2) 0.06868(9) 0.0423(5) Uani 1 1 d . . .
C1 C 0.9654(3) 0.6318(3) 0.43677(13) 0.0286(6) Uani 1 1 d . . .
C2 C 0.9380(3) 0.7303(2) 0.38392(13) 0.0295(6) Uani 1 1 d . . .
H2A H 0.8521 0.6879 0.3524 0.035 Uiso 1 1 calc R . .
C3 C 1.0710(3) 0.7610(2) 0.34296(13) 0.0281(6) Uani 1 1 d . . .
C4 C 1.2060(3) 0.8203(3) 0.37352(14) 0.0374(7) Uani 1 1 d . . .
H4A H 1.2170 0.8466 0.4203 0.045 Uiso 1 1 calc R . .
C5 C 1.3266(3) 0.8418(3) 0.33569(15) 0.0428(7) Uani 1 1 d . . .
H5A H 1.4198 0.8809 0.3570 0.051 Uiso 1 1 calc R . .
C6 C 1.3097(3) 0.8062(3) 0.26762(15) 0.0407(7) Uani 1 1 d . . .
H6A H 1.3914 0.8201 0.2419 0.049 Uiso 1 1 calc R . .
C7 C 1.1747(3) 0.7505(3) 0.23697(15) 0.0433(7) Uani 1 1 d . . .
H7A H 1.1631 0.7269 0.1898 0.052 Uiso 1 1 calc R . .
C8 C 1.0556(3) 0.7284(3) 0.27427(13) 0.0350(6) Uani 1 1 d . . .
H8A H 0.9625 0.6906 0.2525 0.042 Uiso 1 1 calc R . .
C9 C 0.7954(3) 0.8292(3) 0.46904(13) 0.0296(6) Uani 1 1 d . . .
C10 C 0.9060(3) 0.8552(2) 0.41638(12) 0.0278(6) Uani 1 1 d . . .
H10A H 0.9989 0.9058 0.4402 0.033 Uiso 1 1 calc R . .
C11 C 0.8514(3) 0.9457(3) 0.36499(12) 0.0280(6) Uani 1 1 d . . .
C12 C 0.8937(3) 1.0803(3) 0.37662(14) 0.0367(7) Uani 1 1 d . . .
H12A H 0.9615 1.1144 0.4141 0.044 Uiso 1 1 calc R . .
C13 C 0.8386(3) 1.1663(3) 0.33443(14) 0.0433(7) Uani 1 1 d . . .
H13A H 0.8675 1.2587 0.3438 0.052 Uiso 1 1 calc R . .
C14 C 0.7420(3) 1.1191(3) 0.27894(14) 0.0376(7) Uani 1 1 d . . .
H14A H 0.7047 1.1784 0.2499 0.045 Uiso 1 1 calc R . .
C15 C 0.7008(3) 0.9859(3) 0.26630(14) 0.0408(7) Uani 1 1 d . . .
H15A H 0.6356 0.9526 0.2278 0.049 Uiso 1 1 calc R . .
C16 C 0.7534(3) 0.8985(3) 0.30931(14) 0.0377(7) Uani 1 1 d . . .
H16A H 0.7221 0.8061 0.3005 0.045 Uiso 1 1 calc R . .
C17 C 0.4542(3) 0.6774(3) 0.08420(13) 0.0325(6) Uani 1 1 d . . .
C18 C 0.3978(3) 0.5652(2) 0.12907(12) 0.0301(6) Uani 1 1 d . . .
H18A H 0.3316 0.5955 0.1600 0.036 Uiso 1 1 calc R . .
C19 C 0.5246(3) 0.5312(2) 0.17193(13) 0.0314(6) Uani 1 1 d . . .
C20 C 0.6400(3) 0.4982(3) 0.14140(15) 0.0431(7) Uani 1 1 d . . .
H20A H 0.6405 0.4982 0.0934 0.052 Uiso 1 1 calc R . .
C21 C 0.7551(3) 0.4651(3) 0.18099(17) 0.0514(8) Uani 1 1 d . . .
H21A H 0.8348 0.4437 0.1602 0.062 Uiso 1 1 calc R . .
C22 C 0.7528(4) 0.4637(3) 0.25081(17) 0.0522(9) Uani 1 1 d . . .
H22A H 0.8310 0.4406 0.2778 0.063 Uiso 1 1 calc R . .
C23 C 0.6386(4) 0.4952(3) 0.28150(16) 0.0494(8) Uani 1 1 d . . .
H23A H 0.6374 0.4933 0.3294 0.059 Uiso 1 1 calc R . .
C24 C 0.5250(3) 0.5297(3) 0.24197(13) 0.0393(7) Uani 1 1 d . . .
H24A H 0.4465 0.5526 0.2631 0.047 Uiso 1 1 calc R . .
C25 C 0.1783(3) 0.4758(3) 0.04782(13) 0.0310(6) Uani 1 1 d . . .
C26 C 0.3116(3) 0.4442(3) 0.08596(12) 0.0301(6) Uani 1 1 d . . .
H26A H 0.3752 0.4191 0.0522 0.036 Uiso 1 1 calc R . .
C27 C 0.2654(3) 0.3265(3) 0.12969(13) 0.0343(6) Uani 1 1 d . . .
C28 C 0.3275(4) 0.2171(3) 0.12493(17) 0.0544(9) Uani 1 1 d . . .
H28A H 0.3953 0.2138 0.0925 0.065 Uiso 1 1 calc R . .
C29 C 0.2924(5) 0.1126(4) 0.1667(2) 0.0722(11) Uani 1 1 d . . .
H29A H 0.3371 0.0387 0.1634 0.087 Uiso 1 1 calc R . .
C30 C 0.1931(5) 0.1157(4) 0.2129(2) 0.0703(11) Uani 1 1 d . . .
H30A H 0.1691 0.0439 0.2417 0.084 Uiso 1 1 calc R . .
C31 C 0.1287(4) 0.2214(4) 0.21783(17) 0.0641(10) Uani 1 1 d . . .
H31A H 0.0585 0.2222 0.2493 0.077 Uiso 1 1 calc R . .
C32 C 0.1655(3) 0.3282(3) 0.17676(15) 0.0484(8) Uani 1 1 d . . .
H32A H 0.1219 0.4025 0.1811 0.058 Uiso 1 1 calc R . .
O1E O 0.5666(2) 0.67663(19) 0.57206(9) 0.0392(5) Uani 1 1 d . . .
C1E C 0.5209(4) 0.7916(3) 0.59552(16) 0.0495(8) Uani 1 1 d . . .
H1EA H 0.6058 0.8650 0.6050 0.059 Uiso 1 1 calc R . .
H1EB H 0.4737 0.7735 0.6381 0.059 Uiso 1 1 calc R . .
C2E C 0.4170(4) 0.8289(4) 0.54259(19) 0.0694(11) Uani 1 1 d . . .
H2EA H 0.3854 0.9078 0.5584 0.083 Uiso 1 1 calc R . .
H2EB H 0.3327 0.7562 0.5337 0.083 Uiso 1 1 calc R . .
H2EC H 0.4645 0.8472 0.5007 0.083 Uiso 1 1 calc R . .
C3E C 0.6751(4) 0.6400(3) 0.61808(16) 0.0520(9) Uani 1 1 d . . .
H3EA H 0.6459 0.6416 0.6649 0.062 Uiso 1 1 calc R . .
H3EB H 0.7682 0.7037 0.6167 0.062 Uiso 1 1 calc R . .
C4E C 0.6933(5) 0.5056(4) 0.5987(2) 0.0792(13) Uani 1 1 d . . .
H4EA H 0.7679 0.4807 0.6302 0.095 Uiso 1 1 calc R . .
H4EB H 0.7229 0.5047 0.5525 0.095 Uiso 1 1 calc R . .
H4EC H 0.6013 0.4427 0.6007 0.095 Uiso 1 1 calc R . .
O2E O 0.6991(3) -0.0366(2) 0.06224(14) 0.0733(8) Uani 1 1 d . . .
C5E C 0.8230(6) -0.0918(5) 0.0546(3) 0.1068(18) Uani 1 1 d . A .
H5EA H 0.8993 -0.0237 0.0375 0.128 Uiso 1 1 calc R . .
H5EB H 0.7966 -0.1651 0.0199 0.128 Uiso 1 1 calc R . .
C6E C 0.8821(5) -0.1409(5) 0.1161(2) 0.0977(16) Uani 1 1 d . . .
H6EA H 0.9663 -0.1776 0.1066 0.117 Uiso 1 1 calc R A .
H6EB H 0.8082 -0.2098 0.1331 0.117 Uiso 1 1 calc R . .
H6EC H 0.9120 -0.0685 0.1504 0.117 Uiso 1 1 calc R . .
C7E C 0.7234(11) 0.1026(9) 0.0792(8) 0.074(4) Uani 0.515(15) 1 d P A 1
H7EA H 0.7657 0.1153 0.1270 0.089 Uiso 0.515(15) 1 calc PR A 1
H7EB H 0.6269 0.1259 0.0781 0.089 Uiso 0.515(15) 1 calc PR A 1
C8E C 0.815(2) 0.2024(14) 0.0398(11) 0.155(9) Uani 0.515(15) 1 d P A 1
H8EA H 0.9046 0.1733 0.0319 0.186 Uiso 0.515(15) 1 calc PR A 1
H8EB H 0.8384 0.2872 0.0655 0.186 Uiso 0.515(15) 1 calc PR A 1
H8EC H 0.7618 0.2123 -0.0038 0.186 Uiso 0.515(15) 1 calc PR A 1
C7E' C 0.6937(9) 0.0783(7) 0.0321(7) 0.055(3) Uani 0.485(15) 1 d P A 2
H7E1 H 0.5934 0.0930 0.0312 0.067 Uiso 0.485(15) 1 calc PR A 2
H7E2 H 0.7165 0.0699 -0.0155 0.067 Uiso 0.485(15) 1 calc PR A 2
C8E' C 0.789(2) 0.1902(11) 0.0639(10) 0.135(10) Uani 0.485(15) 1 d P A 2
H8E1 H 0.8711 0.1625 0.0891 0.162 Uiso 0.485(15) 1 calc PR A 2
H8E2 H 0.7377 0.2340 0.0954 0.162 Uiso 0.485(15) 1 calc PR A 2
H8E3 H 0.8256 0.2516 0.0294 0.162 Uiso 0.485(15) 1 calc PR A 2

loop_
_atom_site_aniso_label
_atom_site_aniso_U_11
_atom_site_aniso_U_22
_atom_site_aniso_U_33
_atom_site_aniso_U_23
_atom_site_aniso_U_13
_atom_site_aniso_U_12
O1 0.0505(13) 0.0304(10) 0.0300(11) 0.0039(8) 0.0005(9) 0.0092(9)
O2 0.0572(14) 0.0291(11) 0.0316(11) 0.0052(8) -0.0039(9) 0.0108(9)
O3 0.0441(13) 0.0426(12) 0.0365(11) -0.0044(9) 0.0115(9) 0.0047(9)
O4 0.0416(12) 0.0428(12) 0.0348(11) 0.0011(9) 0.0134(9) 0.0056(10)
O5 0.0619(14) 0.0409(12) 0.0255(11) 0.0054(8) 0.0061(9) 0.0102(10)
O6 0.0836(18) 0.0321(12) 0.0355(12) 0.0016(9) 0.0075(11) 0.0018(11)
O7 0.0410(13) 0.0588(14) 0.0351(11) -0.0117(10) -0.0112(9) 0.0263(10)
O8 0.0430(12) 0.0530(13) 0.0356(11) -0.0092(9) -0.0051(9) 0.0255(10)
C1 0.0292(15) 0.0315(16) 0.0275(14) 0.0037(11) 0.0068(11) 0.0098(11)
C2 0.0306(15) 0.0297(14) 0.0288(14) 0.0054(11) 0.0045(11) 0.0064(11)
C3 0.0310(15) 0.0240(14) 0.0332(14) 0.0081(11) 0.0074(11) 0.0122(11)
C4 0.0382(17) 0.0436(17) 0.0339(15) 0.0006(13) 0.0046(13) 0.0165(13)
C5 0.0292(16) 0.0454(18) 0.0532(19) -0.0036(14) 0.0061(14) 0.0062(13)
C6 0.0389(18) 0.0392(17) 0.0472(18) 0.0047(14) 0.0193(14) 0.0093(14)
C7 0.051(2) 0.0481(19) 0.0336(16) -0.0005(13) 0.0114(14) 0.0144(15)
C8 0.0380(16) 0.0338(16) 0.0336(15) 0.0000(12) 0.0056(12) 0.0070(12)
C9 0.0286(15) 0.0315(15) 0.0299(14) 0.0070(12) 0.0025(11) 0.0082(12)
C10 0.0283(14) 0.0295(14) 0.0259(13) 0.0020(11) 0.0021(11) 0.0064(11)
C11 0.0254(14) 0.0329(15) 0.0290(14) 0.0078(11) 0.0085(11) 0.0108(11)
C12 0.0435(17) 0.0354(16) 0.0305(15) 0.0032(12) 0.0004(12) 0.0078(13)
C13 0.062(2) 0.0289(16) 0.0394(17) 0.0055(13) 0.0036(15) 0.0096(14)
C14 0.0458(18) 0.0378(17) 0.0343(16) 0.0125(13) 0.0075(13) 0.0176(13)
C15 0.0406(17) 0.0438(18) 0.0372(16) 0.0055(13) -0.0054(13) 0.0101(14)
C16 0.0393(17) 0.0290(15) 0.0443(17) 0.0038(13) 0.0003(13) 0.0071(12)
C17 0.0376(16) 0.0324(15) 0.0283(15) 0.0009(12) 0.0003(12) 0.0099(12)
C18 0.0321(15) 0.0342(15) 0.0251(13) 0.0025(11) 0.0020(11) 0.0092(12)
C19 0.0326(15) 0.0274(14) 0.0317(14) 0.0047(11) -0.0018(12) 0.0017(11)
C20 0.0398(18) 0.0496(19) 0.0399(17) 0.0031(14) -0.0039(14) 0.0123(14)
C21 0.0395(18) 0.049(2) 0.065(2) 0.0021(16) -0.0093(16) 0.0145(15)
C22 0.052(2) 0.0326(17) 0.062(2) 0.0130(15) -0.0301(17) -0.0011(15)
C23 0.057(2) 0.0447(19) 0.0361(17) 0.0127(14) -0.0138(15) -0.0072(16)
C24 0.0459(18) 0.0349(16) 0.0316(15) 0.0076(12) -0.0016(13) -0.0030(13)
C25 0.0339(16) 0.0357(16) 0.0234(13) 0.0017(11) 0.0013(11) 0.0076(12)
C26 0.0295(15) 0.0381(16) 0.0249(13) 0.0019(11) 0.0015(11) 0.0126(12)
C27 0.0313(15) 0.0377(16) 0.0307(15) 0.0021(12) -0.0055(12) 0.0033(12)
C28 0.067(2) 0.0427(19) 0.057(2) 0.0084(16) 0.0043(17) 0.0183(17)
C29 0.096(3) 0.046(2) 0.078(3) 0.0189(19) 0.007(2) 0.019(2)
C30 0.082(3) 0.054(2) 0.066(2) 0.0255(19) -0.003(2) -0.005(2)
C31 0.053(2) 0.084(3) 0.050(2) 0.0195(19) 0.0082(17) -0.004(2)
C32 0.0425(19) 0.061(2) 0.0417(17) 0.0107(15) 0.0070(15) 0.0076(15)
O1E 0.0369(11) 0.0444(12) 0.0389(11) 0.0063(9) 0.0105(9) 0.0112(9)
C1E 0.053(2) 0.053(2) 0.0497(19) 0.0060(15) 0.0226(16) 0.0198(16)
C2E 0.056(2) 0.087(3) 0.077(3) 0.029(2) 0.021(2) 0.035(2)
C3E 0.0438(19) 0.063(2) 0.0519(19) 0.0237(17) 0.0117(16) 0.0120(16)
C4E 0.092(3) 0.079(3) 0.087(3) 0.036(2) 0.038(2) 0.049(2)
O2E 0.087(2) 0.0462(15) 0.092(2) 0.0103(14) 0.0302(16) 0.0156(13)
C5E 0.138(5) 0.105(4) 0.109(4) 0.035(3) 0.062(4) 0.074(4)
C6E 0.085(3) 0.127(4) 0.082(3) -0.031(3) -0.025(3) 0.041(3)
C7E 0.079(6) 0.059(6) 0.084(9) 0.009(5) 0.024(6) 0.006(5)
C8E 0.089(9) 0.144(15) 0.231(19) 0.145(13) 0.019(10) 0.005(9)
C7E' 0.069(5) 0.044(5) 0.053(7) 0.010(4) -0.005(4) 0.014(4)
C8E' 0.179(19) 0.024(5) 0.160(16) 0.046(7) -0.092(14) -0.037(7)

loop_
_atom_type_symbol
_atom_type_description
_atom_type_scat_dispersion_real
_atom_type_scat_dispersion_imag
_atom_type_scat_source
C C 0.0033 0.0016 'International Tables Vol C Tables 4.2.6.8 and 6.1.1.4'
H H 0.0000 0.0000 'International Tables Vol C Tables 4.2.6.8 and 6.1.1.4'
O O 0.0106 0.0060 'International Tables Vol C Tables 4.2.6.8 and 6.1.1.4'

loop_
_geom_angle_atom_site_label_1
_geom_angle_atom_site_label_2
_geom_angle_atom_site_label_3
_geom_angle
_geom_angle_site_symmetry_1
_geom_angle_site_symmetry_3
_geom_angle_publ_flag
C1 O2 H2O 105(2) . . ?
C9 O4 H4O 109(2) . . ?
C17 O6 H6O 105(2) . . ?
C25 O7 H7O 107(2) . . ?
O1 C1 O2 123.4(2) . . ?
O1 C1 C2 123.8(2) . . ?
O2 C1 C2 112.7(2) . . ?
C1 C2 C10 111.8(2) . . ?
C1 C2 C3 108.0(2) . . ?
C10 C2 C3 111.8(2) . . ?
C1 C2 H2A 108.4 . . ?
C10 C2 H2A 108.4 . . ?
C3 C2 H2A 108.4 . . ?
C8 C3 C4 119.2(2) . . ?
C8 C3 C2 119.5(2) . . ?
C4 C3 C2 121.3(2) . . ?
C3 C4 C5 120.1(3) . . ?
C3 C4 H4A 119.9 . . ?
C5 C4 H4A 119.9 . . ?
C6 C5 C4 119.8(3) . . ?
C6 C5 H5A 120.1 . . ?
C4 C5 H5A 120.1 . . ?
C7 C6 C5 119.9(3) . . ?
C7 C6 H6A 120.0 . . ?
C5 C6 H6A 120.0 . . ?
C6 C7 C8 120.4(3) . . ?
C6 C7 H7A 119.8 . . ?
C8 C7 H7A 119.8 . . ?
C3 C8 C7 120.5(3) . . ?
C3 C8 H8A 119.8 . . ?
C7 C8 H8A 119.8 . . ?
O3 C9 O4 124.4(2) . . ?
O3 C9 C10 122.5(2) . . ?
O4 C9 C10 113.2(2) . . ?
C2 C10 C11 113.5(2) . . ?
C2 C10 C9 114.1(2) . . ?
C11 C10 C9 106.8(2) . . ?
C2 C10 H10A 107.4 . . ?
C11 C10 H10A 107.4 . . ?
C9 C10 H10A 107.4 . . ?
C12 C11 C16 118.3(2) . . ?
C12 C11 C10 118.7(2) . . ?
C16 C11 C10 122.9(2) . . ?
C11 C12 C13 120.9(3) . . ?
C11 C12 H12A 119.5 . . ?
C13 C12 H12A 119.5 . . ?
C14 C13 C12 120.6(3) . . ?
C14 C13 H13A 119.7 . . ?
C12 C13 H13A 119.7 . . ?
C15 C14 C13 119.1(3) . . ?
C15 C14 H14A 120.5 . . ?
C13 C14 H14A 120.5 . . ?
C14 C15 C16 120.7(3) . . ?
C14 C15 H15A 119.6 . . ?
C16 C15 H15A 119.6 . . ?
C11 C16 C15 120.4(3) . . ?
C11 C16 H16A 119.8 . . ?
C15 C16 H16A 119.8 . . ?
O5 C17 O6 123.7(2) . . ?
O5 C17 C18 124.5(2) . . ?
O6 C17 C18 111.7(2) . . ?
C19 C18 C17 109.0(2) . . ?
C19 C18 C26 111.3(2) . . ?
C17 C18 C26 110.8(2) . . ?
C19 C18 H18A 108.6 . . ?
C17 C18 H18A 108.6 . . ?
C26 C18 H18A 108.6 . . ?
C24 C19 C20 119.3(3) . . ?
C24 C19 C18 120.3(2) . . ?
C20 C19 C18 120.4(2) . . ?
C19 C20 C21 120.1(3) . . ?
C19 C20 H20A 119.9 . . ?
C21 C20 H20A 119.9 . . ?
C22 C21 C20 119.6(3) . . ?
C22 C21 H21A 120.2 . . ?
C20 C21 H21A 120.2 . . ?
C23 C22 C21 120.8(3) . . ?
C23 C22 H22A 119.6 . . ?
C21 C22 H22A 119.6 . . ?
C22 C23 C24 119.5(3) . . ?
C22 C23 H23A 120.3 . . ?
C24 C23 H23A 120.3 . . ?
C23 C24 C19 120.8(3) . . ?
C23 C24 H24A 119.6 . . ?
C19 C24 H24A 119.6 . . ?
O8 C25 O7 123.2(2) . . ?
O8 C25 C26 123.5(2) . . ?
O7 C25 C26 113.2(2) . . ?
C25 C26 C27 109.0(2) . . ?
C25 C26 C18 110.9(2) . . ?
C27 C26 C18 111.5(2) . . ?
C25 C26 H26A 108.4 . . ?
C27 C26 H26A 108.4 . . ?
C18 C26 H26A 108.4 . . ?
C28 C27 C32 118.5(3) . . ?
C28 C27 C26 120.3(3) . . ?
C32 C27 C26 121.2(3) . . ?
C27 C28 C29 121.0(3) . . ?
C27 C28 H28A 119.5 . . ?
C29 C28 H28A 119.5 . . ?
C30 C29 C28 119.9(4) . . ?
C30 C29 H29A 120.1 . . ?
C28 C29 H29A 120.1 . . ?
C31 C30 C29 120.2(3) . . ?
C31 C30 H30A 119.9 . . ?
C29 C30 H30A 119.9 . . ?
C30 C31 C32 120.3(3) . . ?
C30 C31 H31A 119.9 . . ?
C32 C31 H31A 119.9 . . ?
C27 C32 C31 120.2(3) . . ?
C27 C32 H32A 119.9 . . ?
C31 C32 H32A 119.9 . . ?
C1E O1E C3E 112.6(2) . . ?
O1E C1E C2E 109.2(3) . . ?
O1E C1E H1EA 109.8 . . ?
C2E C1E H1EA 109.8 . . ?
O1E C1E H1EB 109.8 . . ?
C2E C1E H1EB 109.8 . . ?
H1EA C1E H1EB 108.3 . . ?
C1E C2E H2EA 109.5 . . ?
C1E C2E H2EB 109.5 . . ?
H2EA C2E H2EB 109.5 . . ?
C1E C2E H2EC 109.5 . . ?
H2EA C2E H2EC 109.5 . . ?
H2EB C2E H2EC 109.5 . . ?
O1E C3E C4E 109.5(3) . . ?
O1E C3E H3EA 109.8 . . ?
C4E C3E H3EA 109.8 . . ?
O1E C3E H3EB 109.8 . . ?
C4E C3E H3EB 109.8 . . ?
H3EA C3E H3EB 108.2 . . ?
C3E C4E H4EA 109.5 . . ?
C3E C4E H4EB 109.5 . . ?
H4EA C4E H4EB 109.5 . . ?
C3E C4E H4EC 109.5 . . ?
H4EA C4E H4EC 109.5 . . ?
H4EB C4E H4EC 109.5 . . ?
C7E' O2E C7E 40.2(4) . . ?
C7E' O2E C5E 117.4(5) . . ?
C7E O2E C5E 117.4(5) . . ?
O2E C5E C6E 114.5(4) . . ?
O2E C5E H5EA 108.6 . . ?
C6E C5E H5EA 108.6 . . ?
O2E C5E H5EB 108.6 . . ?
C6E C5E H5EB 108.6 . . ?
H5EA C5E H5EB 107.6 . . ?
C5E C6E H6EA 109.5 . . ?
C5E C6E H6EB 109.5 . . ?
H6EA C6E H6EB 109.5 . . ?
C5E C6E H6EC 109.5 . . ?
H6EA C6E H6EC 109.5 . . ?
H6EB C6E H6EC 109.5 . . ?
O2E C7E C8E 122.0(13) . . ?
O2E C7E H7EA 106.8 . . ?
C8E C7E H7EA 106.8 . . ?
O2E C7E H7EB 106.8 . . ?
C8E C7E H7EB 106.8 . . ?
H7EA C7E H7EB 106.7 . . ?
C7E C8E H8EA 109.5 . . ?
C7E C8E H8EB 109.5 . . ?
H8EA C8E H8EB 109.5 . . ?
C7E C8E H8EC 109.5 . . ?
H8EA C8E H8EC 109.5 . . ?
H8EB C8E H8EC 109.5 . . ?
O2E C7E' C8E' 114.6(11) . . ?
O2E C7E' H7E1 108.6 . . ?
C8E' C7E' H7E1 108.6 . . ?
O2E C7E' H7E2 108.6 . . ?
C8E' C7E' H7E2 108.6 . . ?
H7E1 C7E' H7E2 107.6 . . ?
C7E' C8E' H8E1 109.5 . . ?
C7E' C8E' H8E2 109.5 . . ?
H8E1 C8E' H8E2 109.5 . . ?
C7E' C8E' H8E3 109.5 . . ?
H8E1 C8E' H8E3 109.5 . . ?
H8E2 C8E' H8E3 109.5 . . ?

loop_
_geom_bond_atom_site_label_1
_geom_bond_atom_site_label_2
_geom_bond_distance
_geom_bond_site_symmetry_2
_geom_bond_publ_flag
O1 C1 1.223(3) . ?
O2 C1 1.306(3) . ?
O2 H2O 0.86(3) . ?
O3 C9 1.198(3) . ?
O4 C9 1.332(3) . ?
O4 H4O 0.83(3) . ?
O5 C17 1.204(3) . ?
O6 C17 1.328(3) . ?
O6 H6O 0.85(3) . ?
O7 C25 1.316(3) . ?
O7 H7O 0.86(3) . ?
O8 C25 1.223(3) . ?
C1 C2 1.522(3) . ?
C2 C10 1.528(3) . ?
C2 C3 1.537(3) . ?
C2 H2A 1.0000 . ?
C3 C8 1.381(4) . ?
C3 C4 1.381(4) . ?
C4 C5 1.401(4) . ?
C4 H4A 0.9500 . ?
C5 C6 1.376(4) . ?
C5 H5A 0.9500 . ?
C6 C7 1.373(4) . ?
C6 H6A 0.9500 . ?
C7 C8 1.383(4) . ?
C7 H7A 0.9500 . ?
C8 H8A 0.9500 . ?
C9 C10 1.528(3) . ?
C10 C11 1.528(3) . ?
C10 H10A 1.0000 . ?
C11 C12 1.378(4) . ?
C11 C16 1.390(4) . ?
C12 C13 1.385(4) . ?
C12 H12A 0.9500 . ?
C13 C14 1.380(4) . ?
C13 H13A 0.9500 . ?
C14 C15 1.367(4) . ?
C14 H14A 0.9500 . ?
C15 C16 1.394(4) . ?
C15 H15A 0.9500 . ?
C16 H16A 0.9500 . ?
C17 C18 1.517(4) . ?
C18 C19 1.516(4) . ?
C18 C26 1.543(4) . ?
C18 H18A 1.0000 . ?
C19 C24 1.386(4) . ?
C19 C20 1.389(4) . ?
C20 C21 1.392(4) . ?
C20 H20A 0.9500 . ?
C21 C22 1.384(5) . ?
C21 H21A 0.9500 . ?
C22 C23 1.374(5) . ?
C22 H22A 0.9500 . ?
C23 C24 1.387(4) . ?
C23 H23A 0.9500 . ?
C24 H24A 0.9500 . ?
C25 C26 1.512(4) . ?
C26 C27 1.525(4) . ?
C26 H26A 1.0000 . ?
C27 C28 1.384(4) . ?
C27 C32 1.384(4) . ?
C28 C29 1.382(5) . ?
C28 H28A 0.9500 . ?
C29 C30 1.370(5) . ?
C29 H29A 0.9500 . ?
C30 C31 1.363(5) . ?
C30 H30A 0.9500 . ?
C31 C32 1.394(4) . ?
C31 H31A 0.9500 . ?
C32 H32A 0.9500 . ?
O1E C1E 1.428(3) . ?
O1E C3E 1.430(4) . ?
C1E C2E 1.488(5) . ?
C1E H1EA 0.9900 . ?
C1E H1EB 0.9900 . ?
C2E H2EA 0.9800 . ?
C2E H2EB 0.9800 . ?
C2E H2EC 0.9800 . ?
C3E C4E 1.483(5) . ?
C3E H3EA 0.9900 . ?
C3E H3EB 0.9900 . ?
C4E H4EA 0.9800 . ?
C4E H4EB 0.9800 . ?
C4E H4EC 0.9800 . ?
O2E C7E' 1.353(8) . ?
O2E C7E 1.441(10) . ?
O2E C5E 1.422(5) . ?
C5E C6E 1.443(6) . ?
C5E H5EA 0.9900 . ?
C5E H5EB 0.9900 . ?
C6E H6EA 0.9800 . ?
C6E H6EB 0.9800 . ?
C6E H6EC 0.9800 . ?
C7E C8E 1.488(19) . ?
C7E H7EA 0.9900 . ?
C7E H7EB 0.9900 . ?
C8E H8EA 0.9800 . ?
C8E H8EB 0.9800 . ?
C8E H8EC 0.9800 . ?
C7E' C8E' 1.415(13) . ?
C7E' H7E1 0.9900 . ?
C7E' H7E2 0.9900 . ?
C8E' H8E1 0.9800 . ?
C8E' H8E2 0.9800 . ?
C8E' H8E3 0.9800 . ?

loop_
_geom_hbond_atom_site_label_D
_geom_hbond_atom_site_label_H
_geom_hbond_atom_site_label_A
_geom_hbond_distance_DH
_geom_hbond_distance_HA
_geom_hbond_distance_DA
_geom_hbond_angle_DHA
_geom_hbond_site_symmetry_A
O2 H2O O1 0.86(3) 1.83(3) 2.675(3) 168(3) 2_766
O4 H4O O1E 0.83(3) 1.88(3) 2.690(3) 166(3) .
O6 H6O O2E 0.85(3) 1.87(4) 2.679(3) 157(3) 1_565
O7 H7O O8 0.86(3) 1.81(3) 2.660(3) 165(3) 2_565

loop_
_geom_torsion_atom_site_label_1
_geom_torsion_atom_site_label_2
_geom_torsion_atom_site_label_3
_geom_torsion_atom_site_label_4
_geom_torsion
_geom_torsion_site_symmetry_1
_geom_torsion_site_symmetry_2
_geom_torsion_site_symmetry_3
_geom_torsion_site_symmetry_4
_geom_torsion_publ_flag
O1 C1 C2 C10 -28.7(4) . . . . ?
O2 C1 C2 C10 151.9(2) . . . . ?
O1 C1 C2 C3 94.7(3) . . . . ?
O2 C1 C2 C3 -84.7(3) . . . . ?
C1 C2 C3 C8 117.0(3) . . . . ?
C10 C2 C3 C8 -119.6(3) . . . . ?
C1 C2 C3 C4 -62.8(3) . . . . ?
C10 C2 C3 C4 60.6(3) . . . . ?
C8 C3 C4 C5 -2.7(4) . . . . ?
C2 C3 C4 C5 177.1(2) . . . . ?
C3 C4 C5 C6 1.4(4) . . . . ?
C4 C5 C6 C7 0.4(4) . . . . ?
C5 C6 C7 C8 -0.8(4) . . . . ?
C4 C3 C8 C7 2.3(4) . . . . ?
C2 C3 C8 C7 -177.5(2) . . . . ?
C6 C7 C8 C3 -0.6(4) . . . . ?
C1 C2 C10 C11 -169.7(2) . . . . ?
C3 C2 C10 C11 69.1(3) . . . . ?
C1 C2 C10 C9 -47.0(3) . . . . ?
C3 C2 C10 C9 -168.2(2) . . . . ?
O3 C9 C10 C2 152.9(2) . . . . ?
O4 C9 C10 C2 -28.0(3) . . . . ?
O3 C9 C10 C11 -80.9(3) . . . . ?
O4 C9 C10 C11 98.2(2) . . . . ?
C2 C10 C11 C12 -143.7(2) . . . . ?
C9 C10 C11 C12 89.7(3) . . . . ?
C2 C10 C11 C16 40.6(3) . . . . ?
C9 C10 C11 C16 -85.9(3) . . . . ?
C16 C11 C12 C13 0.8(4) . . . . ?
C10 C11 C12 C13 -175.0(2) . . . . ?
C11 C12 C13 C14 -1.2(4) . . . . ?
C12 C13 C14 C15 0.3(4) . . . . ?
C13 C14 C15 C16 1.0(4) . . . . ?
C12 C11 C16 C15 0.5(4) . . . . ?
C10 C11 C16 C15 176.2(2) . . . . ?
C14 C15 C16 C11 -1.5(4) . . . . ?
O5 C17 C18 C19 106.2(3) . . . . ?
O6 C17 C18 C19 -72.0(3) . . . . ?
O5 C17 C18 C26 -16.6(4) . . . . ?
O6 C17 C18 C26 165.2(2) . . . . ?
C17 C18 C19 C24 125.7(3) . . . . ?
C26 C18 C19 C24 -111.8(3) . . . . ?
C17 C18 C19 C20 -55.8(3) . . . . ?
C26 C18 C19 C20 66.7(3) . . . . ?
C24 C19 C20 C21 -0.5(4) . . . . ?
C18 C19 C20 C21 -179.0(3) . . . . ?
C19 C20 C21 C22 0.9(5) . . . . ?
C20 C21 C22 C23 -0.4(5) . . . . ?
C21 C22 C23 C24 -0.5(5) . . . . ?
C22 C23 C24 C19 0.8(4) . . . . ?
C20 C19 C24 C23 -0.3(4) . . . . ?
C18 C19 C24 C23 178.2(2) . . . . ?
O8 C25 C26 C27 93.1(3) . . . . ?
O7 C25 C26 C27 -83.6(3) . . . . ?
O8 C25 C26 C18 -30.1(3) . . . . ?
O7 C25 C26 C18 153.2(2) . . . . ?
C19 C18 C26 C25 175.3(2) . . . . ?
C17 C18 C26 C25 -63.3(3) . . . . ?
C19 C18 C26 C27 53.6(3) . . . . ?
C17 C18 C26 C27 175.0(2) . . . . ?
C25 C26 C27 C28 126.7(3) . . . . ?
C18 C26 C27 C28 -110.5(3) . . . . ?
C25 C26 C27 C32 -55.9(3) . . . . ?
C18 C26 C27 C32 66.9(3) . . . . ?
C32 C27 C28 C29 -0.9(5) . . . . ?
C26 C27 C28 C29 176.6(3) . . . . ?
C27 C28 C29 C30 1.0(6) . . . . ?
C28 C29 C30 C31 0.1(6) . . . . ?
C29 C30 C31 C32 -1.3(6) . . . . ?
C28 C27 C32 C31 -0.3(5) . . . . ?
C26 C27 C32 C31 -177.8(3) . . . . ?
C30 C31 C32 C27 1.4(5) . . . . ?
C3E O1E C1E C2E 175.7(2) . . . . ?
C1E O1E C3E C4E 167.4(3) . . . . ?
C7E' O2E C5E C6E 136.1(7) . . . . ?
C7E O2E C5E C6E 90.5(8) . . . . ?
C7E' O2E C7E C8E -49.4(14) . . . . ?
C5E O2E C7E C8E 51.5(18) . . . . ?
C7E O2E C7E' C8E' 28.1(14) . . . . ?
C5E O2E C7E' C8E' -72.8(17) . . . . ?
